data_4100137
_journal_name_full 'Journal of the American Chemical Society'
_journal_paper_doi 10.1021/ja043078e
_journal_year 2005
_chemical_formula_moiety 'C4.50 H13.50 Br2 Mo0.50 P1.50'
_chemical_formula_sum 'C4.5 H13.5 Br2 Mo0.5 P1.5'
_chemical_formula_weight 321.90
_space_group_IT_number 62
_space_group_name_Hall '-P 2ac 2n'
_space_group_name_H-M_alt 'P n m a'
_symmetry_cell_setting orthorhombic
_symmetry_Int_Tables_number 62
_symmetry_space_group_name_Hall '-P 2ac 2n'
_symmetry_space_group_name_H-M 'P n m a'
_cell_angle_alpha 90.00
_cell_angle_beta 90.00
_cell_angle_gamma 90.00
_cell_formula_units_Z 8
_cell_length_a 11.530(2)
_cell_length_b 14.853(2)
_cell_length_c 12.033(2)
_cell_measurement_temperature 293(2)
_cell_volume 2060.7(6)
_diffrn_ambient_temperature 293(2)
_exptl_crystal_density_diffrn 2.075
_cod_original_formula_sum 'C4.50 H13.50 Br2 Mo0.50 P1.50'
_cod_database_code 4100137

loop_
_symmetry_equiv_pos_as_xyz
'x, y, z'
'-x+1/2, -y, z+1/2'
'x+1/2, -y+1/2, -z+1/2'
'-x, y+1/2, -z'
'-x, -y, -z'
'x-1/2, y, -z-1/2'
'-x-1/2, y-1/2, z-1/2'
'x, -y-1/2, z'

loop_
_atom_site_label
_atom_site_type_symbol
_atom_site_fract_x
_atom_site_fract_y
_atom_site_fract_z
_atom_site_U_iso_or_equiv
_atom_site_adp_type
_atom_site_occupancy
_atom_site_symmetry_multiplicity
_atom_site_calc_flag
_atom_site_refinement_flags
_atom_site_disorder_assembly
_atom_site_disorder_group
Mo1 Mo 0.2757(2) 0.2500 0.5197(2) 0.0212(8) Uani 1 2 d S . .
Br1 Br 0.3296(3) 0.12263(18) 0.3795(2) 0.0414(8) Uani 1 1 d . . .
Br2 Br 0.4926(4) 0.2500 0.5701(4) 0.0703(17) Uani 1 2 d S . .
Br3 Br 0.0878(3) 0.2500 0.6315(3) 0.0356(10) Uani 1 2 d S . .
P1 P 0.1117(9) 0.2500 0.3759(9) 0.045(2) Uani 1 2 d S . .
P2 P 0.2883(7) 0.3906(5) 0.6444(6) 0.0401(16) Uani 1 1 d . . .
C11 C 0.148(3) 0.2500 0.232(3) 0.045(2) Uani 1 2 d S . .
H11A H 0.0934 0.2862 0.1914 0.067 Uiso 0.50 1 calc PR . .
H11B H 0.1462 0.1894 0.2037 0.067 Uiso 0.50 1 calc PR . .
H11C H 0.2247 0.2744 0.2219 0.067 Uiso 0.50 1 calc PR . .
C12 C 0.014(2) 0.347(2) 0.384(2) 0.045(2) Uani 1 1 d . . .
H12A H 0.0581 0.3998 0.4022 0.067 Uiso 1 1 calc R . .
H12B H -0.0428 0.3365 0.4410 0.067 Uiso 1 1 calc R . .
H12C H -0.0239 0.3552 0.3141 0.067 Uiso 1 1 calc R . .
C21 C 0.282(2) 0.3763(18) 0.790(2) 0.0401(16) Uani 1 1 d . . .
H21A H 0.3419 0.3352 0.8128 0.060 Uiso 1 1 calc R . .
H21B H 0.2078 0.3527 0.8104 0.060 Uiso 1 1 calc R . .
H21C H 0.2940 0.4334 0.8257 0.060 Uiso 1 1 calc R . .
C22 C 0.180(2) 0.4674(17) 0.619(2) 0.0401(16) Uani 1 1 d . . .
H22A H 0.1978 0.5233 0.6554 0.060 Uiso 1 1 calc R . .
H22B H 0.1075 0.4446 0.6478 0.060 Uiso 1 1 calc R . .
H22C H 0.1726 0.4772 0.5407 0.060 Uiso 1 1 calc R . .
C23 C 0.409(2) 0.4610(17) 0.636(2) 0.0401(16) Uani 1 1 d . . .
H23A H 0.4199 0.4794 0.5602 0.060 Uiso 1 1 calc R . .
H23B H 0.4764 0.4292 0.6612 0.060 Uiso 1 1 calc R . .
H23C H 0.3967 0.5131 0.6817 0.060 Uiso 1 1 calc R . .

loop_
_atom_site_aniso_label
_atom_site_aniso_U_11
_atom_site_aniso_U_22
_atom_site_aniso_U_33
_atom_site_aniso_U_23
_atom_site_aniso_U_13
_atom_site_aniso_U_12
Mo1 0.0188(14) 0.0187(14) 0.0262(15) 0.000 -0.0011(12) 0.000
Br1 0.0578(18) 0.0328(15) 0.0335(15) -0.0044(12) 0.0070(12) 0.0169(13)
Br2 0.023(2) 0.138(5) 0.049(3) 0.000 -0.0055(19) 0.000
Br3 0.0172(17) 0.048(2) 0.041(2) 0.000 0.0068(15) 0.000
P1 0.033(5) 0.059(6) 0.041(5) 0.000 -0.009(4) 0.000
P2 0.050(4) 0.029(3) 0.041(4) -0.012(3) 0.006(3) -0.015(3)
C11 0.033(5) 0.059(6) 0.041(5) 0.000 -0.009(4) 0.000
C12 0.033(5) 0.059(6) 0.041(5) 0.000 -0.009(4) 0.000
C21 0.050(4) 0.029(3) 0.041(4) -0.012(3) 0.006(3) -0.015(3)
C22 0.050(4) 0.029(3) 0.041(4) -0.012(3) 0.006(3) -0.015(3)
C23 0.050(4) 0.029(3) 0.041(4) -0.012(3) 0.006(3) -0.015(3)

loop_
_geom_bond_atom_site_label_1
_geom_bond_atom_site_label_2
_geom_bond_distance
_geom_bond_site_symmetry_2
_geom_bond_publ_flag
Mo1 Br3 2.550(4) . ?
Mo1 P1 2.564(10) . ?
Mo1 Br2 2.572(5) . ?
Mo1 P2 2.576(7) . ?
Mo1 P2 2.576(7) 8_565 ?
Mo1 Br1 2.610(3) . ?
Mo1 Br1 2.610(3) 8_565 ?
P1 C11 1.79(4) . ?
P1 C12 1.83(3) 8_565 ?
P1 C12 1.83(3) . ?
P2 C22 1.72(3) . ?
P2 C23 1.74(3) . ?
P2 C21 1.77(3) . ?
